data_7224428
loop_
_publ_author_name
'Barboza, T.'
'Pinalli, R.'
'Massera, C.'
'Dalcanale, E.'

_publ_section_title
;
 Diphosphonate cavitands as molecular cups forl-lactic acid
;
_journal_issue 26
_journal_name_full CrystEngComm
_journal_page_first 4958
_journal_paper_doi 10.1039/C6CE00270F
_journal_volume 18
_journal_year 2016
_chemical_absolute_configuration rmad
_chemical_formula_moiety '(C58 H62 O10 P2), (C3 H6 O3)'
_chemical_formula_sum 'C61 H68 O13 P2'
_chemical_formula_weight 1071.09
_space_group_crystal_system orthorhombic
_space_group_IT_number 19
_space_group_name_Hall 'P 2ac 2ab'
_space_group_name_H-M_alt 'P 21 21 21'
_symmetry_space_group_name_Hall 'P 2ac 2ab'
_symmetry_space_group_name_H-M 'P 21 21 21'
_atom_sites_solution_hydrogens mixed
_audit_creation_method SHELXL-2014/7
_audit_update_record
;
2016-02-12 deposited with the CCDC.
2016-02-26 downloaded from the CCDC.
;
_cell_angle_alpha 90
_cell_angle_beta 90
_cell_angle_gamma 90
_cell_formula_units_Z 8
_cell_length_a 19.0790(10)
_cell_length_b 21.6080(10)
_cell_length_c 26.346(2)
_cell_measurement_reflns_used 623
_cell_measurement_temperature 190(2)
_cell_measurement_theta_max 27.94
_cell_measurement_theta_min 1.22
_cell_volume 10861.4(11)
_computing_cell_refinement 'Apex II(2008)'
_computing_data_collection 'Apex II (2008)'
_computing_data_reduction 'SAINT (2008)'
_computing_molecular_graphics 'Mercury CSD 3.6'
_computing_publication_material 'SHELXL and WINGX (Farrugia, J. App. Cryst.2012, 45, 849-854'
_computing_structure_refinement 'SHELXL-2014/7 (Sheldrick, 2014)'
_computing_structure_solution 'SIR97 (Giacovazzo and co., 1999)'
_diffrn_ambient_temperature 190(2)
_diffrn_measured_fraction_theta_full 1.000
_diffrn_measured_fraction_theta_max 0.997
_diffrn_measurement_device_type 'Bruker APEX-II CCD area-detector'
_diffrn_measurement_method omega-scan
_diffrn_radiation_monochromator graphite
_diffrn_radiation_type MoK\a
_diffrn_radiation_wavelength 0.71069
_diffrn_reflns_av_R_equivalents 0.1033
_diffrn_reflns_av_unetI/netI 0.0808
_diffrn_reflns_Laue_measured_fraction_full 1.000
_diffrn_reflns_Laue_measured_fraction_max 0.997
_diffrn_reflns_limit_h_max 25
_diffrn_reflns_limit_h_min -25
_diffrn_reflns_limit_k_max 28
_diffrn_reflns_limit_k_min -28
_diffrn_reflns_limit_l_max 34
_diffrn_reflns_limit_l_min -34
_diffrn_reflns_number 148915
_diffrn_reflns_point_group_measured_fraction_full 1.000
_diffrn_reflns_point_group_measured_fraction_max 0.996
_diffrn_reflns_theta_full 25.240
_diffrn_reflns_theta_max 27.940
_diffrn_reflns_theta_min 1.219
_diffrn_source 'fine-focus sealed tube'
_exptl_absorpt_coefficient_mu 0.146
_exptl_absorpt_correction_T_max 0.7456
_exptl_absorpt_correction_T_min 0.6537
_exptl_absorpt_correction_type multi-scan
_exptl_absorpt_process_details 'Bruker Apex-II SADABS'
_exptl_crystal_colour colourless
_exptl_crystal_density_diffrn 1.310
_exptl_crystal_density_method 'not measured'
_exptl_crystal_description prismatic
_exptl_crystal_F_000 4544
_exptl_crystal_recrystallization_method 'Re-crystallisation from solvent: dichloromethane, hexane'
_exptl_crystal_size_max 0.14
_exptl_crystal_size_mid 0.11
_exptl_crystal_size_min 0.10
_refine_diff_density_max 1.081
_refine_diff_density_min -0.760
_refine_diff_density_rms 0.093
_refine_ls_abs_structure_details
;
 Flack x determined using 4853 quotients [(I+)-(I-)]/[(I+)+(I-)]
 (Parsons, Flack and Wagner, Acta Cryst. B69 (2013) 249-259).
;
_refine_ls_abs_structure_Flack 0.17(10)
_refine_ls_extinction_method none
_refine_ls_goodness_of_fit_ref 1.011
_refine_ls_hydrogen_treatment constr
_refine_ls_matrix_type full
_refine_ls_number_parameters 1386
_refine_ls_number_reflns 25974
_refine_ls_number_restraints 0
_refine_ls_restrained_S_all 1.011
_refine_ls_R_factor_all 0.1458
_refine_ls_R_factor_gt 0.0824
_refine_ls_shift/su_max 0.001
_refine_ls_shift/su_mean 0.000
_refine_ls_structure_factor_coef Fsqd
_refine_ls_weighting_details 'w=1/[\s^2^(Fo^2^)+(0.1572P)^2^+1.3887P] where P=(Fo^2^+2Fc^2^)/3'
_refine_ls_weighting_scheme calc
_refine_ls_wR_factor_gt 0.2204
_refine_ls_wR_factor_ref 0.2711
_reflns_Friedel_coverage 0.858
_reflns_Friedel_fraction_full 1.000
_reflns_Friedel_fraction_max 0.996
_reflns_number_gt 14544
_reflns_number_total 25974
_reflns_threshold_expression 'I > 2\s(I)'
_cod_data_source_file c6ce00270f2.cif
_cod_data_source_block aclattico
_cod_depositor_comments 'Adding full bibliography for 7224427--7224428.cif.'
_cod_database_code 7224428
_shelx_shelxl_version_number 2014/7
_shelx_space_group_comment
;
The symmetry employed for this shelxl refinement is uniquely defined
by the following loop, which should always be used as a source of
symmetry information in preference to the above space-group names.
They are only intended as comments.
;

loop_
_space_group_symop_operation_xyz
'x, y, z'
'-x+1/2, -y, z+1/2'
'x+1/2, -y+1/2, -z'
'-x, y+1/2, -z+1/2'

loop_
_atom_site_label
_atom_site_type_symbol
_atom_site_fract_x
_atom_site_fract_y
_atom_site_fract_z
_atom_site_U_iso_or_equiv
_atom_site_adp_type
_atom_site_occupancy
_atom_site_site_symmetry_order
_atom_site_calc_flag
_atom_site_refinement_flags_posn
_atom_site_refinement_flags_adp
O1X O -0.5882(5) -0.7619(4) 0.0304(4) 0.118(4) Uani 1 1 d . .
O2X O -0.5396(5) -0.8332(3) -0.0168(3) 0.097(3) Uani 1 1 d . .
H2X1 H -0.5039 -0.8369 -0.0351 0.145 Uiso 1 1 calc R U
O3X O -0.5025(4) -0.6718(3) 0.0017(2) 0.0645(18) Uani 1 1 d . .
C1X C -0.5432(5) -0.7732(5) 0.0020(4) 0.063(3) Uani 1 1 d . .
C2X C -0.4842(4) -0.7338(4) -0.0146(3) 0.046(2) Uani 1 1 d . .
H2X H -0.4834 -0.7340 -0.0526 0.055 Uiso 1 1 calc R U
C3X C -0.4118(5) -0.7539(3) 0.0038(3) 0.047(3) Uani 1 1 d . .
H3X1 H -0.4145 -0.7658 0.0397 0.071 Uiso 1 1 calc R U
H3X2 H -0.3787 -0.7194 0.0000 0.071 Uiso 1 1 calc R U
H3X3 H -0.3956 -0.7892 -0.0163 0.071 Uiso 1 1 calc R U
O1Y O -0.3366(5) -0.2119(5) -0.0063(3) 0.115(3) Uani 1 1 d . .
O2Y O -0.2917(5) -0.2396(3) 0.0672(3) 0.101(3) Uani 1 1 d . .
H2Y1 H -0.2555 -0.2584 0.0768 0.151 Uiso 1 1 calc R U
O3Y O -0.2484(4) -0.2742(3) -0.0615(2) 0.0676(19) Uani 1 1 d . .
C1Y C -0.2946(8) -0.2394(6) 0.0155(4) 0.102(3) Uani 1 1 d . .
C2Y C -0.2340(5) -0.2699(4) -0.0083(3) 0.053(2) Uani 1 1 d . .
H2Y H -0.2329 -0.3132 0.0050 0.064 Uiso 1 1 calc R U
C3Y C -0.1659(5) -0.2427(4) 0.0035(3) 0.052(3) Uani 1 1 d . .
H3Y1 H -0.1287 -0.2689 -0.0104 0.078 Uiso 1 1 calc R U
H3Y2 H -0.1604 -0.2396 0.0404 0.078 Uiso 1 1 calc R U
H3Y3 H -0.1629 -0.2013 -0.0116 0.078 Uiso 1 1 calc R U
P1A P -0.42114(11) -0.86846(9) -0.13939(7) 0.0252(4) Uani 1 1 d . .
O1A O -0.3678(3) -0.9163(2) -0.11572(18) 0.0293(12) Uani 1 1 d . .
O2A O -0.3757(3) -0.8211(2) -0.17173(17) 0.0277(12) Uani 1 1 d . .
O3A O -0.4658(3) -0.8390(2) -0.10128(19) 0.0379(14) Uani 1 1 d . .
P1C P -0.42480(11) -0.63239(9) 0.14198(7) 0.0265(4) Uani 1 1 d . .
O1C O -0.3779(3) -0.5802(2) 0.11684(18) 0.0275(12) Uani 1 1 d . .
O2C O -0.3726(3) -0.6763(2) 0.17217(17) 0.0266(12) Uani 1 1 d . .
O3C O -0.4707(3) -0.6645(2) 0.10601(19) 0.0386(14) Uani 1 1 d . .
P1E P -0.17435(11) -0.36668(9) 0.14051(7) 0.0255(4) Uani 1 1 d . .
O1E O -0.1209(3) -0.3246(2) 0.17137(18) 0.0283(12) Uani 1 1 d . .
O2E O -0.1297(3) -0.4180(2) 0.11191(18) 0.0297(12) Uani 1 1 d . .
O3E O -0.2204(3) -0.3319(2) 0.10594(19) 0.0333(13) Uani 1 1 d . .
P1G P -0.17209(11) -0.12888(9) -0.14143(7) 0.0262(4) Uani 1 1 d . .
O1G O -0.1255(3) -0.1745(2) -0.17485(17) 0.0264(12) Uani 1 1 d . .
O2G O -0.1197(3) -0.0803(2) -0.11596(18) 0.0307(12) Uani 1 1 d . .
O3G O -0.2170(3) -0.1604(2) -0.10410(19) 0.0320(12) Uani 1 1 d . .
O1B O -0.3809(3) -0.6042(2) -0.13618(19) 0.0390(14) Uani 1 1 d . .
O2B O -0.3805(3) -0.5431(2) -0.0621(2) 0.0428(15) Uani 1 1 d . .
O1D O -0.3514(3) -0.8921(2) 0.13638(18) 0.0295(11) Uani 1 1 d . .
O2D O -0.3466(3) -0.9545(2) 0.06227(18) 0.0326(12) Uani 1 1 d . .
O1F O -0.1340(3) -0.4514(2) -0.06732(18) 0.0295(11) Uani 1 1 d . .
O2F O -0.1325(2) -0.3920(2) -0.14192(18) 0.0287(11) Uani 1 1 d . .
O1H O -0.1035(3) -0.0463(2) 0.06237(19) 0.0379(14) Uani 1 1 d . .
O2H O -0.1055(3) -0.1074(2) 0.1367(2) 0.0385(14) Uani 1 1 d . .
C1A C -0.2392(4) -0.8598(3) -0.0221(3) 0.0263(16) Uani 1 1 d . .
H1A H -0.1984 -0.8346 -0.0207 0.032 Uiso 1 1 calc R U
C2A C -0.2727(4) -0.8690(3) -0.0692(3) 0.0263(16) Uani 1 1 d . .
C3A C -0.3318(4) -0.9054(3) -0.0686(3) 0.0274(17) Uani 1 1 d . .
C4A C -0.3585(4) -0.9348(3) -0.0262(3) 0.0282(16) Uani 1 1 d . .
C5A C -0.3230(4) -0.9235(3) 0.0189(3) 0.0267(15) Uani 1 1 d . .
C6A C -0.2638(4) -0.8863(3) 0.0218(3) 0.0278(16) Uani 1 1 d . .
C7A C -0.4243(5) -0.9745(4) -0.0281(3) 0.047(2) Uani 1 1 d . .
H7A1 H -0.4167 -1.0125 -0.0086 0.071 Uiso 1 1 calc R U
H7A2 H -0.4349 -0.9851 -0.0634 0.071 Uiso 1 1 calc R U
H7A3 H -0.4637 -0.9515 -0.0135 0.071 Uiso 1 1 calc R U
C8A C -0.2467(4) -0.8387(3) -0.1173(3) 0.0298(17) Uani 1 1 d . .
H8A H -0.2641 -0.8648 -0.1460 0.036 Uiso 1 1 calc R U
C9A C -0.1669(4) -0.8359(4) -0.1229(3) 0.0342(18) Uani 1 1 d . .
H9A1 H -0.1480 -0.8785 -0.1206 0.041 Uiso 1 1 calc R U
H9A2 H -0.1475 -0.8120 -0.0941 0.041 Uiso 1 1 calc R U
C10A C -0.1413(5) -0.8066(4) -0.1727(3) 0.046(2) Uani 1 1 d . .
H10A H -0.1572 -0.7630 -0.1739 0.055 Uiso 1 1 calc R U
H10B H -0.0894 -0.8064 -0.1728 0.055 Uiso 1 1 calc R U
C11A C -0.1665(6) -0.8391(5) -0.2197(3) 0.066(3) Uani 1 1 d . .
H11A H -0.1556 -0.8833 -0.2173 0.099 Uiso 1 1 calc R U
H11B H -0.1431 -0.8215 -0.2495 0.099 Uiso 1 1 calc R U
H11C H -0.2173 -0.8336 -0.2230 0.099 Uiso 1 1 calc R U
C12A C -0.4628(4) -0.9148(3) -0.1860(3) 0.0256(16) Uani 1 1 d . .
C13A C -0.5108(4) -0.9585(4) -0.1684(3) 0.040(2) Uani 1 1 d . .
H13A H -0.5214 -0.9609 -0.1332 0.047 Uiso 1 1 calc R U
C14A C -0.5435(5) -0.9987(4) -0.2027(4) 0.046(3) Uani 1 1 d . .
H14A H -0.5764 -1.0284 -0.1909 0.055 Uiso 1 1 calc R U
C15A C -0.5274(5) -0.9949(3) -0.2536(3) 0.038(2) Uani 1 1 d . .
H15A H -0.5491 -1.0224 -0.2769 0.046 Uiso 1 1 calc R U
C16A C -0.4804(4) -0.9518(4) -0.2707(3) 0.041(2) Uani 1 1 d . .
H16A H -0.4687 -0.9502 -0.3058 0.049 Uiso 1 1 calc R U
C17A C -0.4502(5) -0.9112(4) -0.2375(3) 0.037(2) Uani 1 1 d . .
H17A H -0.4199 -0.8798 -0.2501 0.045 Uiso 1 1 calc R U
C1B C -0.2531(4) -0.7229(3) -0.1002(3) 0.0297(17) Uani 1 1 d . .
H1B H -0.2106 -0.7266 -0.0817 0.036 Uiso 1 1 calc R U
C2B C -0.2847(4) -0.6654(3) -0.1042(3) 0.0268(17) Uani 1 1 d . .
C3B C -0.3483(4) -0.6605(3) -0.1300(3) 0.0309(18) Uani 1 1 d . .
C4B C -0.3791(4) -0.7121(3) -0.1540(3) 0.0296(18) Uani 1 1 d . .
C5B C -0.3449(4) -0.7691(3) -0.1485(3) 0.0266(17) Uani 1 1 d . .
C6B C -0.2824(4) -0.7759(3) -0.1229(3) 0.0248(16) Uani 1 1 d . .
C7B C -0.4465(4) -0.7075(4) -0.1836(3) 0.0359(19) Uani 1 1 d . .
H7B1 H -0.4382 -0.7205 -0.2188 0.054 Uiso 1 1 calc R U
H7B2 H -0.4632 -0.6646 -0.1832 0.054 Uiso 1 1 calc R U
H7B3 H -0.4818 -0.7345 -0.1682 0.054 Uiso 1 1 calc R U
C8B C -0.2540(4) -0.6076(3) -0.0786(3) 0.0306(17) Uani 1 1 d . .
H8B H -0.2698 -0.5708 -0.0986 0.037 Uiso 1 1 calc R U
C9B C -0.1737(4) -0.6070(3) -0.0779(3) 0.0315(16) Uani 1 1 d . .
H9B1 H -0.1568 -0.6466 -0.0633 0.038 Uiso 1 1 calc R U
H9B2 H -0.1575 -0.5732 -0.0555 0.038 Uiso 1 1 calc R U
C10B C -0.1413(4) -0.5983(4) -0.1310(3) 0.043(2) Uani 1 1 d . .
H10C H -0.1546 -0.6337 -0.1528 0.052 Uiso 1 1 calc R U
H10D H -0.1605 -0.5602 -0.1466 0.052 Uiso 1 1 calc R U
C11B C -0.0652(4) -0.5939(5) -0.1287(4) 0.065(3) Uani 1 1 d . .
H11D H -0.0519 -0.5568 -0.1096 0.098 Uiso 1 1 calc R U
H11E H -0.0462 -0.5914 -0.1632 0.098 Uiso 1 1 calc R U
H11F H -0.0463 -0.6306 -0.1117 0.098 Uiso 1 1 calc R U
C12B C -0.4201(4) -0.5821(3) -0.0947(3) 0.0356(19) Uani 1 1 d . .
H12A H -0.4379 -0.6177 -0.0749 0.043 Uiso 1 1 calc R U
H12B H -0.4611 -0.5588 -0.1076 0.043 Uiso 1 1 calc R U
C1C C -0.2526(4) -0.6256(3) 0.0178(3) 0.0288(17) Uani 1 1 d . .
H1C H -0.2092 -0.6467 0.0144 0.035 Uiso 1 1 calc R U
C2C C -0.2827(4) -0.6192(3) 0.0658(3) 0.0297(17) Uani 1 1 d . .
C3C C -0.3463(4) -0.5879(3) 0.0684(3) 0.0294(17) Uani 1 1 d . .
C4C C -0.3806(5) -0.5618(3) 0.0275(3) 0.0343(19) Uani 1 1 d . .
C5C C -0.3474(5) -0.5703(3) -0.0197(3) 0.0358(19) Uani 1 1 d . .
C6C C -0.2850(4) -0.6016(3) -0.0251(3) 0.0317(18) Uani 1 1 d . .
C7C C -0.4507(5) -0.5289(4) 0.0327(3) 0.045(2) Uani 1 1 d . .
H7C1 H -0.4884 -0.5566 0.0215 0.067 Uiso 1 1 calc R U
H7C2 H -0.4507 -0.4915 0.0117 0.067 Uiso 1 1 calc R U
H7C3 H -0.4582 -0.5175 0.0683 0.067 Uiso 1 1 calc R U
C8C C -0.2502(4) -0.6463(3) 0.1131(3) 0.0320(18) Uani 1 1 d . .
H8C H -0.2688 -0.6218 0.1424 0.038 Uiso 1 1 calc R U
C9C C -0.1713(4) -0.6417(4) 0.1157(3) 0.039(2) Uani 1 1 d . .
H9C1 H -0.1577 -0.5975 0.1136 0.046 Uiso 1 1 calc R U
H9C2 H -0.1511 -0.6631 0.0858 0.046 Uiso 1 1 calc R U
C10C C -0.1394(5) -0.6696(5) 0.1640(3) 0.052(3) Uani 1 1 d . .
H10E H -0.1500 -0.7145 0.1646 0.063 Uiso 1 1 calc R U
H10F H -0.0878 -0.6651 0.1623 0.063 Uiso 1 1 calc R U
C11C C -0.1645(6) -0.6417(5) 0.2131(3) 0.069(3) Uani 1 1 d . .
H11G H -0.1598 -0.5966 0.2115 0.103 Uiso 1 1 calc R U
H11H H -0.1363 -0.6577 0.2412 0.103 Uiso 1 1 calc R U
H11I H -0.2138 -0.6525 0.2184 0.103 Uiso 1 1 calc R U
C12C C -0.4661(4) -0.5882(3) 0.1912(3) 0.0264(16) Uani 1 1 d . .
C13C C -0.5190(5) -0.5486(4) 0.1755(3) 0.045(2) Uani 1 1 d . .
H13C H -0.5342 -0.5488 0.1412 0.054 Uiso 1 1 calc R U
C14C C -0.5496(5) -0.5088(4) 0.2101(4) 0.056(3) Uani 1 1 d . .
H14C H -0.5870 -0.4826 0.1998 0.067 Uiso 1 1 calc R U
C15C C -0.5259(5) -0.5071(4) 0.2593(3) 0.040(2) Uani 1 1 d . .
H15C H -0.5460 -0.4790 0.2829 0.048 Uiso 1 1 calc R U
C16C C -0.4730(5) -0.5462(4) 0.2743(3) 0.040(2) Uani 1 1 d . .
H16C H -0.4560 -0.5446 0.3082 0.049 Uiso 1 1 calc R U
C17C C -0.4448(5) -0.5873(4) 0.2406(3) 0.038(2) Uani 1 1 d . .
H17C H -0.4099 -0.6157 0.2517 0.045 Uiso 1 1 calc R U
C1D C -0.2443(4) -0.7618(3) 0.0955(3) 0.0292(17) Uani 1 1 d . .
H1D H -0.2040 -0.7536 0.0754 0.035 Uiso 1 1 calc R U
C2D C -0.2679(4) -0.8224(3) 0.1001(3) 0.0293(17) Uani 1 1 d . .
C3D C -0.3275(4) -0.8322(3) 0.1283(3) 0.0296(17) Uani 1 1 d . .
C4D C -0.3642(4) -0.7847(3) 0.1532(3) 0.0294(17) Uani 1 1 d . .
C5D C -0.3382(4) -0.7258(3) 0.1473(3) 0.0252(16) Uani 1 1 d . .
C6D C -0.2780(4) -0.7125(3) 0.1196(3) 0.0257(16) Uani 1 1 d . .
C7D C -0.4298(4) -0.7956(4) 0.1842(3) 0.039(2) Uani 1 1 d . .
H7D1 H -0.4206 -0.7851 0.2197 0.058 Uiso 1 1 calc R U
H7D2 H -0.4434 -0.8392 0.1817 0.058 Uiso 1 1 calc R U
H7D3 H -0.4678 -0.7695 0.1711 0.058 Uiso 1 1 calc R U
C8D C -0.2286(4) -0.8756(3) 0.0734(3) 0.0313(17) Uani 1 1 d . .
H8D H -0.2363 -0.9138 0.0941 0.038 Uiso 1 1 calc R U
C9D C -0.1503(4) -0.8662(4) 0.0693(3) 0.040(2) Uani 1 1 d . .
H9D1 H -0.1417 -0.8281 0.0494 0.048 Uiso 1 1 calc R U
H9D2 H -0.1305 -0.9013 0.0498 0.048 Uiso 1 1 calc R U
C10D C -0.1101(4) -0.8610(4) 0.1193(3) 0.046(2) Uani 1 1 d . .
H10G H -0.0615 -0.8475 0.1121 0.055 Uiso 1 1 calc R U
H10H H -0.1325 -0.8289 0.1407 0.055 Uiso 1 1 calc R U
C11D C -0.1081(5) -0.9196(4) 0.1476(4) 0.061(3) Uani 1 1 d . .
H11J H -0.1559 -0.9349 0.1525 0.091 Uiso 1 1 calc R U
H11K H -0.0860 -0.9128 0.1808 0.091 Uiso 1 1 calc R U
H11L H -0.0809 -0.9502 0.1285 0.091 Uiso 1 1 calc R U
C12D C -0.3914(4) -0.9203(4) 0.0960(3) 0.0382(19) Uani 1 1 d . .
H12C H -0.4270 -0.9484 0.1107 0.046 Uiso 1 1 calc R U
H12D H -0.4163 -0.8877 0.0766 0.046 Uiso 1 1 calc R U
C1E C 0.0044(4) -0.2371(3) 0.0940(3) 0.0271(16) Uani 1 1 d . .
H1E H 0.0442 -0.2443 0.0731 0.032 Uiso 1 1 calc R U
C2E C -0.0269(4) -0.2869(3) 0.1169(3) 0.0255(16) Uani 1 1 d . .
C3E C -0.0863(4) -0.2742(3) 0.1461(3) 0.0240(16) Uani 1 1 d . .
C4E C -0.1141(4) -0.2156(4) 0.1537(3) 0.0298(18) Uani 1 1 d . .
C5E C -0.0795(4) -0.1672(3) 0.1301(3) 0.0285(17) Uani 1 1 d . .
C6E C -0.0190(4) -0.1765(3) 0.0997(3) 0.0283(17) Uani 1 1 d . .
C7E C -0.1769(4) -0.2063(3) 0.1873(3) 0.0341(18) Uani 1 1 d . .
H7E1 H -0.1804 -0.1626 0.1968 0.051 Uiso 1 1 calc R U
H7E2 H -0.1719 -0.2316 0.2180 0.051 Uiso 1 1 calc R U
H7E3 H -0.2194 -0.2187 0.1690 0.051 Uiso 1 1 calc R U
C8E C -0.0013(4) -0.3530(3) 0.1096(3) 0.0289(17) Uani 1 1 d . .
H8E H -0.0201 -0.3779 0.1386 0.035 Uiso 1 1 calc R U
C9E C 0.0807(4) -0.3579(3) 0.1117(3) 0.0322(18) Uani 1 1 d . .
H9E1 H 0.0943 -0.4020 0.1099 0.039 Uiso 1 1 calc R U
H9E2 H 0.1007 -0.3367 0.0816 0.039 Uiso 1 1 calc R U
C10E C 0.1116(4) -0.3295(4) 0.1595(3) 0.041(2) Uani 1 1 d . .
H10I H 0.1008 -0.2847 0.1598 0.050 Uiso 1 1 calc R U
H10J H 0.1632 -0.3340 0.1583 0.050 Uiso 1 1 calc R U
C11E C 0.0848(6) -0.3582(5) 0.2088(3) 0.065(3) Uani 1 1 d . .
H11M H 0.0343 -0.3508 0.2119 0.097 Uiso 1 1 calc R U
H11N H 0.1091 -0.3393 0.2377 0.097 Uiso 1 1 calc R U
H11O H 0.0938 -0.4028 0.2085 0.097 Uiso 1 1 calc R U
C12E C -0.2145(4) -0.4121(3) 0.1881(3) 0.0290(17) Uani 1 1 d . .
C13E C -0.1954(5) -0.4082(4) 0.2388(3) 0.040(2) Uani 1 1 d . .
H13E H -0.1607 -0.3796 0.2497 0.048 Uiso 1 1 calc R U
C14E C -0.2284(5) -0.4475(4) 0.2734(3) 0.047(2) Uani 1 1 d . .
H14E H -0.2166 -0.4447 0.3084 0.056 Uiso 1 1 calc R U
C15E C -0.2771(5) -0.4897(4) 0.2583(4) 0.044(2) Uani 1 1 d . .
H15E H -0.2982 -0.5165 0.2824 0.053 Uiso 1 1 calc R U
C16E C -0.2954(5) -0.4931(4) 0.2085(3) 0.046(2) Uani 1 1 d . .
H16E H -0.3297 -0.5223 0.1980 0.055 Uiso 1 1 calc R U
C17E C -0.2650(5) -0.4549(4) 0.1729(3) 0.044(2) Uani 1 1 d . .
H17E H -0.2783 -0.4576 0.1383 0.053 Uiso 1 1 calc R U
C1F C -0.0039(4) -0.3728(3) 0.0131(3) 0.0276(16) Uani 1 1 d . .
H1F H 0.0401 -0.3525 0.0101 0.033 Uiso 1 1 calc R U
C2F C -0.0363(4) -0.3956(3) -0.0310(3) 0.0258(16) Uani 1 1 d . .
C3F C -0.1024(4) -0.4243(3) -0.0254(3) 0.0248(15) Uani 1 1 d . .
C4F C -0.1350(4) -0.4309(3) 0.0219(3) 0.0294(17) Uani 1 1 d . .
C5F C -0.0994(4) -0.4079(3) 0.0637(3) 0.0235(16) Uani 1 1 d . .
C6F C -0.0339(4) -0.3789(3) 0.0613(3) 0.0252(16) Uani 1 1 d . .
C7F C -0.2054(4) -0.4615(4) 0.0272(3) 0.042(2) Uani 1 1 d . .
H7F1 H -0.2044 -0.4903 0.0560 0.063 Uiso 1 1 calc R U
H7F2 H -0.2163 -0.4843 -0.0040 0.063 Uiso 1 1 calc R U
H7F3 H -0.2413 -0.4299 0.0331 0.063 Uiso 1 1 calc R U
C8F C -0.0045(4) -0.3882(3) -0.0829(3) 0.0263(16) Uani 1 1 d . .
H8F H -0.0212 -0.4244 -0.1032 0.032 Uiso 1 1 calc R U
C9F C 0.0741(4) -0.3912(3) -0.0838(3) 0.0328(17) Uani 1 1 d . .
H9F1 H 0.0892 -0.4284 -0.0647 0.039 Uiso 1 1 calc R U
H9F2 H 0.0928 -0.3545 -0.0658 0.039 Uiso 1 1 calc R U
C10F C 0.1062(4) -0.3937(5) -0.1363(3) 0.048(2) Uani 1 1 d . .
H10K H 0.0826 -0.4267 -0.1559 0.057 Uiso 1 1 calc R U
H10L H 0.0967 -0.3539 -0.1537 0.057 Uiso 1 1 calc R U
C11F C 0.1823(4) -0.4051(4) -0.1371(3) 0.047(2) Uani 1 1 d . .
H11P H 0.2066 -0.3712 -0.1198 0.071 Uiso 1 1 calc R U
H11Q H 0.1985 -0.4076 -0.1723 0.071 Uiso 1 1 calc R U
H11R H 0.1925 -0.4442 -0.1197 0.071 Uiso 1 1 calc R U
C12F C -0.1722(4) -0.4125(4) -0.1000(3) 0.0366(19) Uani 1 1 d . .
H12E H -0.1888 -0.3760 -0.0806 0.044 Uiso 1 1 calc R U
H12F H -0.2140 -0.4350 -0.1125 0.044 Uiso 1 1 calc R U
C1G C -0.0039(4) -0.2733(3) -0.1029(3) 0.0240(15) Uani 1 1 d . .
H1G H 0.0379 -0.2699 -0.0835 0.029 Uiso 1 1 calc R U
C2G C -0.0318(4) -0.2198(3) -0.1251(3) 0.0261(16) Uani 1 1 d . .
C3G C -0.0947(4) -0.2273(3) -0.1519(3) 0.0265(17) Uani 1 1 d . .
C4G C -0.1286(4) -0.2833(3) -0.1586(3) 0.0261(16) Uani 1 1 d . .
C5G C -0.0975(4) -0.3344(3) -0.1356(3) 0.0261(16) Uani 1 1 d . .
C6G C -0.0349(4) -0.3312(3) -0.1082(3) 0.0276(17) Uani 1 1 d . .
C7G C -0.1951(4) -0.2879(4) -0.1888(3) 0.0368(19) Uani 1 1 d . .
H7G1 H -0.2351 -0.2775 -0.1671 0.055 Uiso 1 1 calc R U
H7G2 H -0.2005 -0.3303 -0.2015 0.055 Uiso 1 1 calc R U
H7G3 H -0.1931 -0.2591 -0.2175 0.055 Uiso 1 1 calc R U
C8G C 0.0008(4) -0.1562(3) -0.1191(3) 0.0266(17) Uani 1 1 d . .
H8G H -0.0173 -0.1297 -0.1473 0.032 Uiso 1 1 calc R U
C9G C 0.0829(4) -0.1570(4) -0.1232(3) 0.038(2) Uani 1 1 d . .
H9G1 H 0.1007 -0.1141 -0.1206 0.045 Uiso 1 1 calc R U
H9G2 H 0.1023 -0.1809 -0.0944 0.045 Uiso 1 1 calc R U
C10G C 0.1091(4) -0.1856(5) -0.1730(3) 0.048(2) Uani 1 1 d . .
H10M H 0.0949 -0.2296 -0.1743 0.057 Uiso 1 1 calc R U
H10N H 0.1609 -0.1839 -0.1737 0.057 Uiso 1 1 calc R U
C11G C 0.0801(6) -0.1520(5) -0.2202(3) 0.068(3) Uani 1 1 d . .
H11S H 0.0292 -0.1576 -0.2219 0.102 Uiso 1 1 calc R U
H11T H 0.1018 -0.1692 -0.2508 0.102 Uiso 1 1 calc R U
H11U H 0.0909 -0.1077 -0.2179 0.102 Uiso 1 1 calc R U
C12G C -0.2136(4) -0.0819(3) -0.1875(3) 0.0288(17) Uani 1 1 d . .
C13G C -0.2004(5) -0.0876(4) -0.2393(3) 0.044(2) Uani 1 1 d . .
H13G H -0.1697 -0.1187 -0.2518 0.053 Uiso 1 1 calc R U
C14G C -0.2333(6) -0.0467(5) -0.2726(3) 0.056(3) Uani 1 1 d . .
H14G H -0.2244 -0.0501 -0.3080 0.068 Uiso 1 1 calc R U
C15G C -0.2773(5) -0.0025(4) -0.2559(4) 0.044(2) Uani 1 1 d . .
H15G H -0.2994 0.0247 -0.2792 0.052 Uiso 1 1 calc R U
C16G C -0.2898(5) 0.0027(4) -0.2055(4) 0.051(3) Uani 1 1 d . .
H16G H -0.3208 0.0341 -0.1940 0.061 Uiso 1 1 calc R U
C17G C -0.2591(5) -0.0358(4) -0.1704(3) 0.051(3) Uani 1 1 d . .
H17G H -0.2686 -0.0311 -0.1352 0.061 Uiso 1 1 calc R U
C1H C 0.0072(4) -0.1384(3) -0.0231(3) 0.0291(17) Uani 1 1 d . .
H1H H 0.0473 -0.1644 -0.0219 0.035 Uiso 1 1 calc R U
C2H C -0.0175(4) -0.1123(3) 0.0222(3) 0.0301(18) Uani 1 1 d . .
C3H C -0.0800(4) -0.0765(3) 0.0197(3) 0.0338(19) Uani 1 1 d . .
C4H C -0.1155(5) -0.0664(3) -0.0258(3) 0.0345(19) Uani 1 1 d . .
C5H C -0.0865(4) -0.0926(3) -0.0696(3) 0.0297(18) Uani 1 1 d . .
C6H C -0.0247(4) -0.1280(3) -0.0694(3) 0.0257(16) Uani 1 1 d . .
C7H C -0.1811(5) -0.0285(4) -0.0285(3) 0.045(2) Uani 1 1 d . .
H7H1 H -0.1764 0.0027 -0.0553 0.068 Uiso 1 1 calc R U
H7H2 H -0.1889 -0.0079 0.0041 0.068 Uiso 1 1 calc R U
H7H3 H -0.2210 -0.0555 -0.0361 0.068 Uiso 1 1 calc R U
C8H C 0.0175(4) -0.1228(3) 0.0732(3) 0.0275(16) Uani 1 1 d . .
H8H H 0.0089 -0.0849 0.0941 0.033 Uiso 1 1 calc R U
C9H C 0.0990(4) -0.1313(3) 0.0691(3) 0.0316(17) Uani 1 1 d . .
H9H1 H 0.1092 -0.1701 0.0505 0.038 Uiso 1 1 calc R U
H9H2 H 0.1190 -0.0965 0.0494 0.038 Uiso 1 1 calc R U
C10H C 0.1341(4) -0.1337(4) 0.1209(3) 0.046(2) Uani 1 1 d . .
H10O H 0.1070 -0.1621 0.1429 0.055 Uiso 1 1 calc R U
H10P H 0.1815 -0.1515 0.1168 0.055 Uiso 1 1 calc R U
C11H C 0.1406(5) -0.0730(4) 0.1474(3) 0.053(2) Uani 1 1 d . .
H11V H 0.1651 -0.0435 0.1253 0.079 Uiso 1 1 calc R U
H11W H 0.1673 -0.0785 0.1789 0.079 Uiso 1 1 calc R U
H11$ H 0.0939 -0.0570 0.1554 0.079 Uiso 1 1 calc R U
C12H C -0.1430(4) -0.0816(4) 0.0958(3) 0.0369(19) Uani 1 1 d . .
H12G H -0.1653 -0.1157 0.0765 0.044 Uiso 1 1 calc R U
H12H H -0.1810 -0.0554 0.1096 0.044 Uiso 1 1 calc R U
H3X H -0.4927 -0.6681 0.0335 0.106 Uiso 1 1 d . U
H3Y H -0.2231 -0.2432 -0.0800 0.108 Uiso 1 1 d . U

loop_
_atom_site_aniso_label
_atom_site_aniso_U_11
_atom_site_aniso_U_22
_atom_site_aniso_U_33
_atom_site_aniso_U_23
_atom_site_aniso_U_13
_atom_site_aniso_U_12
O1X 0.097(6) 0.086(6) 0.171(9) -0.025(6) 0.085(7) -0.021(5)
O2X 0.151(8) 0.044(4) 0.096(6) -0.016(4) 0.078(6) -0.032(4)
O3X 0.091(5) 0.036(3) 0.066(4) -0.003(3) -0.022(4) 0.000(3)
C1X 0.032(5) 0.092(7) 0.064(6) -0.006(6) 0.018(4) -0.004(5)
C2X 0.042(5) 0.048(5) 0.048(5) -0.004(4) 0.011(4) 0.004(4)
C3X 0.038(6) 0.042(5) 0.062(6) -0.017(5) -0.012(4) 0.011(4)
O1Y 0.107(7) 0.146(9) 0.092(6) 0.018(6) -0.004(6) 0.037(7)
O2Y 0.161(8) 0.094(5) 0.048(4) 0.003(4) 0.000(5) 0.083(6)
O3Y 0.099(5) 0.060(4) 0.044(4) -0.010(3) 0.007(4) -0.022(4)
C1Y 0.155 0.097(9) 0.053(6) 0.001(6) -0.011(8) 0.096(7)
C2Y 0.073(7) 0.047(5) 0.040(5) -0.001(4) -0.005(5) 0.008(5)
C3Y 0.042(6) 0.069(6) 0.044(6) 0.014(5) 0.002(4) -0.008(4)
P1A 0.0252(10) 0.0269(10) 0.0235(10) -0.0040(8) -0.0024(9) -0.0040(8)
O1A 0.034(3) 0.027(3) 0.028(3) -0.005(2) -0.009(2) -0.003(2)
O2A 0.030(3) 0.029(3) 0.024(3) 0.000(2) -0.007(2) -0.006(2)
O3A 0.039(3) 0.043(3) 0.031(3) -0.008(3) 0.003(3) 0.000(3)
P1C 0.0253(10) 0.0272(10) 0.0269(10) -0.0040(9) 0.0044(9) 0.0025(8)
O1C 0.029(3) 0.023(2) 0.030(3) -0.006(2) 0.009(2) 0.001(2)
O2C 0.031(3) 0.023(3) 0.026(3) -0.001(2) 0.007(2) 0.005(2)
O3C 0.042(4) 0.042(3) 0.032(3) -0.007(3) -0.002(3) -0.003(3)
P1E 0.0251(10) 0.0267(10) 0.0246(10) 0.0040(8) 0.0017(9) -0.0006(8)
O1E 0.027(3) 0.026(3) 0.032(3) 0.005(2) 0.004(2) 0.000(2)
O2E 0.039(3) 0.025(2) 0.025(3) 0.003(2) 0.009(2) 0.002(2)
O3E 0.030(3) 0.033(3) 0.037(3) 0.014(2) -0.005(3) 0.000(2)
P1G 0.0258(10) 0.0270(10) 0.0260(10) 0.0030(8) -0.0020(9) 0.0017(8)
O1G 0.024(3) 0.027(3) 0.028(3) 0.007(2) -0.002(2) 0.001(2)
O2G 0.036(3) 0.030(3) 0.026(3) 0.000(2) -0.009(2) 0.001(2)
O3G 0.029(3) 0.033(3) 0.034(3) 0.006(2) 0.002(3) -0.002(2)
O1B 0.059(4) 0.030(3) 0.028(3) 0.002(2) -0.002(3) -0.002(3)
O2B 0.068(4) 0.022(3) 0.038(3) 0.005(2) 0.005(3) 0.004(3)
O1D 0.034(3) 0.025(2) 0.030(3) 0.002(2) 0.001(2) -0.004(2)
O2D 0.043(3) 0.023(2) 0.032(3) 0.002(2) 0.001(2) -0.004(2)
O1F 0.032(3) 0.024(2) 0.032(3) -0.004(2) 0.000(2) -0.005(2)
O2F 0.030(3) 0.025(2) 0.032(3) -0.007(2) 0.001(2) -0.008(2)
O1H 0.060(4) 0.023(2) 0.030(3) -0.003(2) -0.002(3) -0.002(2)
O2H 0.060(4) 0.023(3) 0.032(3) -0.008(2) -0.010(3) -0.001(2)
C1A 0.025(4) 0.026(3) 0.027(4) -0.005(3) -0.004(3) 0.009(3)
C2A 0.023(4) 0.027(4) 0.028(4) -0.006(3) -0.004(3) 0.003(3)
C3A 0.033(4) 0.026(4) 0.023(4) -0.006(3) -0.006(3) 0.005(3)
C4A 0.032(4) 0.021(3) 0.032(4) -0.002(3) -0.007(3) 0.001(3)
C5A 0.027(4) 0.026(3) 0.027(4) 0.003(3) -0.001(3) 0.008(3)
C6A 0.031(4) 0.022(3) 0.031(4) 0.000(3) 0.001(3) 0.004(3)
C7A 0.061(6) 0.043(5) 0.038(5) -0.001(4) 0.001(4) -0.026(4)
C8A 0.031(4) 0.034(4) 0.024(4) -0.007(3) -0.002(3) -0.003(3)
C9A 0.024(4) 0.044(4) 0.034(4) -0.006(4) -0.002(3) 0.010(3)
C10A 0.034(5) 0.060(6) 0.044(5) 0.001(4) 0.004(4) 0.003(4)
C11A 0.061(7) 0.102(8) 0.034(5) -0.003(5) 0.003(5) -0.011(6)
C12A 0.024(4) 0.024(3) 0.029(4) -0.002(3) -0.008(3) 0.000(3)
C13A 0.041(5) 0.046(5) 0.031(4) 0.002(4) 0.001(4) -0.017(4)
C14A 0.053(6) 0.043(5) 0.042(5) 0.007(4) -0.013(4) -0.025(5)
C15A 0.045(6) 0.033(4) 0.037(5) -0.005(3) -0.010(4) -0.010(4)
C16A 0.032(5) 0.059(5) 0.031(4) -0.003(4) -0.003(4) -0.012(4)
C17A 0.042(5) 0.043(5) 0.026(4) -0.001(4) 0.000(4) -0.019(4)
C1B 0.022(4) 0.037(4) 0.029(4) -0.004(3) 0.002(3) -0.010(3)
C2B 0.028(4) 0.029(3) 0.024(4) -0.005(3) 0.007(3) -0.010(3)
C3B 0.038(4) 0.029(4) 0.025(4) 0.003(3) 0.010(3) -0.004(3)
C4B 0.034(4) 0.030(4) 0.025(4) 0.001(3) 0.001(3) -0.003(3)
C5B 0.021(4) 0.033(4) 0.025(4) 0.001(3) -0.002(3) -0.002(3)
C6B 0.020(4) 0.033(4) 0.021(3) -0.005(3) 0.000(3) -0.003(3)
C7B 0.039(5) 0.034(4) 0.035(4) 0.001(3) -0.008(4) 0.001(3)
C8B 0.037(4) 0.024(3) 0.031(4) 0.001(3) 0.005(3) -0.008(3)
C9B 0.024(4) 0.036(4) 0.034(4) -0.008(3) 0.005(3) -0.010(3)
C10B 0.036(4) 0.043(4) 0.050(5) 0.006(4) 0.003(4) -0.002(4)
C11B 0.041(5) 0.081(7) 0.073(7) 0.008(6) 0.017(5) 0.000(5)
C12B 0.045(5) 0.027(4) 0.034(4) 0.004(3) -0.008(4) 0.007(3)
C1C 0.027(4) 0.028(4) 0.031(4) -0.005(3) 0.005(3) -0.013(3)
C2C 0.029(4) 0.027(4) 0.033(4) -0.006(3) 0.006(3) -0.009(3)
C3C 0.041(5) 0.023(4) 0.024(4) -0.005(3) 0.005(3) -0.007(3)
C4C 0.049(5) 0.021(3) 0.034(4) -0.002(3) 0.003(4) -0.003(3)
C5C 0.056(5) 0.017(3) 0.034(4) 0.004(3) 0.003(4) -0.005(3)
C6C 0.039(4) 0.024(3) 0.032(4) -0.004(3) 0.012(4) -0.009(3)
C7C 0.062(6) 0.036(4) 0.036(5) 0.003(4) 0.006(4) 0.016(4)
C8C 0.031(4) 0.039(4) 0.026(4) -0.006(3) 0.004(3) -0.005(3)
C9C 0.027(4) 0.053(5) 0.035(4) -0.013(4) 0.001(4) -0.007(4)
C10C 0.032(5) 0.076(7) 0.049(5) -0.017(5) -0.005(4) 0.001(5)
C11C 0.051(6) 0.110(9) 0.046(6) 0.000(6) -0.003(5) -0.006(6)
C12C 0.021(4) 0.030(4) 0.028(4) -0.004(3) 0.007(3) -0.001(3)
C13C 0.041(5) 0.059(5) 0.034(4) -0.001(4) -0.009(4) 0.026(4)
C14C 0.061(7) 0.067(6) 0.040(6) -0.008(5) 0.006(5) 0.038(5)
C15C 0.052(6) 0.037(5) 0.031(5) -0.003(4) 0.013(4) 0.013(4)
C16C 0.038(5) 0.057(5) 0.026(4) -0.001(4) -0.001(4) 0.009(4)
C17C 0.046(5) 0.044(5) 0.024(4) 0.001(4) 0.000(4) 0.016(4)
C1D 0.022(4) 0.038(4) 0.027(4) -0.003(3) -0.003(3) 0.009(3)
C2D 0.027(4) 0.034(4) 0.027(4) -0.004(3) -0.008(3) 0.010(3)
C3D 0.037(4) 0.025(3) 0.027(4) 0.005(3) -0.003(3) 0.003(3)
C4D 0.031(4) 0.026(4) 0.031(4) 0.002(3) 0.001(3) 0.001(3)
C5D 0.021(4) 0.030(4) 0.024(4) -0.004(3) 0.000(3) 0.002(3)
C6D 0.024(4) 0.028(4) 0.025(4) -0.005(3) -0.005(3) 0.002(3)
C7D 0.041(5) 0.038(4) 0.037(4) 0.000(4) 0.014(4) -0.008(4)
C8D 0.029(4) 0.036(4) 0.029(4) 0.001(3) -0.008(3) 0.008(3)
C9D 0.038(5) 0.041(4) 0.041(5) -0.018(4) -0.009(4) 0.016(4)
C10D 0.035(4) 0.059(5) 0.043(5) -0.004(4) -0.002(4) 0.007(4)
C11D 0.056(6) 0.071(6) 0.055(6) 0.006(5) -0.009(5) -0.012(5)
C12D 0.047(5) 0.032(4) 0.036(4) 0.009(4) -0.002(4) -0.008(4)
C1E 0.021(4) 0.035(4) 0.025(4) 0.006(3) -0.004(3) 0.004(3)
C2E 0.019(4) 0.029(4) 0.028(4) 0.002(3) -0.003(3) 0.000(3)
C3E 0.029(4) 0.022(3) 0.021(3) 0.003(3) -0.001(3) -0.008(3)
C4E 0.030(4) 0.033(4) 0.026(4) -0.004(3) 0.001(3) -0.002(3)
C5E 0.036(4) 0.023(3) 0.027(4) -0.005(3) -0.006(3) -0.001(3)
C6E 0.027(4) 0.033(4) 0.025(4) 0.002(3) -0.004(3) -0.007(3)
C7E 0.036(4) 0.032(4) 0.034(4) -0.002(3) 0.003(4) 0.009(3)
C8E 0.021(4) 0.028(4) 0.038(4) 0.010(3) 0.003(3) 0.007(3)
C9E 0.025(4) 0.034(4) 0.037(4) 0.009(3) 0.003(3) 0.008(3)
C10E 0.023(4) 0.060(5) 0.041(5) 0.009(4) -0.006(4) 0.007(4)
C11E 0.056(6) 0.105(8) 0.033(5) 0.020(5) -0.008(4) -0.013(6)
C12E 0.030(4) 0.028(4) 0.029(4) 0.001(3) -0.001(4) -0.003(3)
C13E 0.036(5) 0.054(5) 0.030(4) -0.001(4) 0.002(4) -0.020(4)
C14E 0.058(6) 0.062(6) 0.021(4) 0.000(4) 0.003(4) -0.020(5)
C15E 0.045(6) 0.048(5) 0.038(5) 0.003(4) 0.011(5) -0.013(5)
C16E 0.052(6) 0.052(5) 0.035(5) -0.005(4) 0.004(4) -0.029(5)
C17E 0.042(5) 0.058(5) 0.033(4) 0.004(4) -0.001(4) -0.015(4)
C1F 0.026(4) 0.023(3) 0.034(4) 0.007(3) 0.001(3) 0.003(3)
C2F 0.033(4) 0.019(3) 0.025(4) 0.001(3) 0.000(3) 0.006(3)
C3F 0.025(4) 0.020(3) 0.029(4) -0.001(3) -0.001(3) -0.002(3)
C4F 0.031(4) 0.017(3) 0.040(4) -0.002(3) 0.007(3) -0.001(3)
C5F 0.024(4) 0.019(3) 0.028(4) -0.001(3) 0.011(3) 0.002(3)
C6F 0.028(4) 0.019(3) 0.029(4) 0.003(3) 0.002(3) 0.009(3)
C7F 0.044(5) 0.039(4) 0.042(5) -0.003(4) 0.009(4) -0.021(4)
C8F 0.033(4) 0.021(3) 0.024(4) 0.000(3) 0.006(3) 0.004(3)
C9F 0.033(4) 0.030(4) 0.035(4) 0.001(3) 0.001(3) 0.009(3)
C10F 0.035(4) 0.077(6) 0.031(4) 0.000(4) 0.003(4) 0.012(4)
C11F 0.042(5) 0.048(5) 0.052(5) 0.003(4) 0.020(4) 0.010(4)
C12F 0.035(4) 0.036(4) 0.039(4) -0.004(3) 0.005(4) -0.005(3)
C1G 0.019(3) 0.029(3) 0.025(3) 0.003(3) 0.003(3) 0.000(3)
C2G 0.018(4) 0.029(4) 0.032(4) 0.003(3) 0.007(3) -0.003(3)
C3G 0.030(4) 0.023(3) 0.026(4) 0.003(3) 0.003(3) 0.007(3)
C4G 0.025(4) 0.028(4) 0.025(4) -0.003(3) 0.004(3) 0.001(3)
C5G 0.030(4) 0.019(3) 0.029(4) -0.003(3) 0.004(3) -0.003(3)
C6G 0.032(4) 0.026(3) 0.025(4) -0.002(3) 0.006(3) 0.005(3)
C7G 0.038(5) 0.035(4) 0.038(4) 0.001(3) -0.012(4) -0.007(3)
C8G 0.020(4) 0.028(4) 0.031(4) 0.010(3) -0.005(3) -0.008(3)
C9G 0.025(4) 0.050(5) 0.038(5) 0.012(4) 0.000(4) -0.004(3)
C10G 0.027(4) 0.067(6) 0.049(5) 0.009(5) 0.014(4) -0.006(4)
C11G 0.061(7) 0.099(8) 0.044(6) 0.025(6) 0.006(5) -0.003(6)
C12G 0.024(4) 0.033(4) 0.029(4) 0.001(3) -0.001(3) 0.003(3)
C13G 0.045(6) 0.057(6) 0.031(4) -0.007(4) -0.005(4) 0.020(5)
C14G 0.069(7) 0.075(7) 0.025(4) -0.004(5) -0.006(5) 0.033(6)
C15G 0.045(6) 0.044(5) 0.042(6) 0.007(4) -0.007(5) 0.013(5)
C16G 0.059(6) 0.052(6) 0.042(6) -0.008(4) -0.011(5) 0.033(5)
C17G 0.063(7) 0.064(6) 0.025(4) 0.001(4) -0.001(4) 0.032(5)
C1H 0.028(4) 0.026(3) 0.034(4) 0.006(3) -0.002(3) -0.005(3)
C2H 0.036(4) 0.019(3) 0.035(4) 0.011(3) -0.014(3) -0.013(3)
C3H 0.053(5) 0.018(3) 0.030(4) -0.001(3) -0.004(4) -0.005(3)
C4H 0.051(5) 0.017(3) 0.035(4) -0.002(3) -0.011(4) 0.009(3)
C5H 0.034(4) 0.021(3) 0.033(4) 0.004(3) -0.013(4) -0.006(3)
C6H 0.023(4) 0.022(3) 0.032(4) 0.001(3) -0.005(3) -0.009(3)
C7H 0.055(5) 0.040(5) 0.040(5) -0.005(4) -0.010(4) 0.025(4)
C8H 0.030(4) 0.023(3) 0.029(4) 0.001(3) -0.005(3) -0.012(3)
C9H 0.026(4) 0.035(4) 0.034(4) -0.001(3) -0.001(3) -0.005(3)
C10H 0.039(5) 0.049(5) 0.051(5) 0.016(4) -0.020(4) -0.015(4)
C11H 0.052(6) 0.061(6) 0.045(5) -0.007(4) -0.012(4) -0.008(5)
C12H 0.041(5) 0.031(4) 0.039(4) -0.006(4) 0.002(4) 0.000(4)

loop_
_atom_type_symbol
_atom_type_description
_atom_type_scat_dispersion_real
_atom_type_scat_dispersion_imag
_atom_type_scat_source
C C 0.0033 0.0016 'International Tables Vol C Tables 4.2.6.8 and 6.1.1.4'
H H 0.0000 0.0000 'International Tables Vol C Tables 4.2.6.8 and 6.1.1.4'
O O 0.0106 0.0060 'International Tables Vol C Tables 4.2.6.8 and 6.1.1.4'
P P 0.1023 0.0942 'International Tables Vol C Tables 4.2.6.8 and 6.1.1.4'

loop_
_geom_angle_atom_site_label_1
_geom_angle_atom_site_label_2
_geom_angle_atom_site_label_3
_geom_angle
C1X O2X H2X1 109.5
C2X O3X H3X 108.8(6)
O1X C1X O2X 117.4(10)
O1X C1X C2X 129.2(11)
O2X C1X C2X 113.2(7)
O3X C2X C1X 105.1(7)
O3X C2X C3X 112.7(7)
C1X C2X C3X 115.6(8)
O3X C2X H2X 107.7
C1X C2X H2X 107.7
C3X C2X H2X 107.7
C2X C3X H3X1 109.5
C2X C3X H3X2 109.5
H3X1 C3X H3X2 109.5
C2X C3X H3X3 109.5
H3X1 C3X H3X3 109.5
H3X2 C3X H3X3 109.5
C1Y O2Y H2Y1 109.5
C2Y O3Y H3Y 110.9(7)
O1Y C1Y O2Y 121.9(12)
O1Y C1Y C2Y 124.4(11)
O2Y C1Y C2Y 113.2(10)
O3Y C2Y C3Y 114.0(8)
O3Y C2Y C1Y 107.1(8)
C3Y C2Y C1Y 115.4(10)
O3Y C2Y H2Y 106.6
C3Y C2Y H2Y 106.6
C1Y C2Y H2Y 106.6
C2Y C3Y H3Y1 109.5
C2Y C3Y H3Y2 109.5
H3Y1 C3Y H3Y2 109.5
C2Y C3Y H3Y3 109.5
H3Y1 C3Y H3Y3 109.5
H3Y2 C3Y H3Y3 109.5
O3A P1A O1A 112.9(3)
O3A P1A O2A 113.9(3)
O1A P1A O2A 106.4(3)
O3A P1A C12A 117.4(4)
O1A P1A C12A 101.1(3)
O2A P1A C12A 103.7(3)
C3A O1A P1A 122.7(4)
C5B O2A P1A 120.6(4)
O3C P1C O1C 113.8(3)
O3C P1C O2C 114.5(3)
O1C P1C O2C 106.3(3)
O3C P1C C12C 117.2(4)
O1C P1C C12C 99.9(3)
O2C P1C C12C 103.4(3)
C3C O1C P1C 122.0(4)
C5D O2C P1C 120.7(4)
O3E P1E O1E 114.1(3)
O3E P1E O2E 112.5(3)
O1E P1E O2E 107.3(3)
O3E P1E C12E 117.6(4)
O1E P1E C12E 103.4(3)
O2E P1E C12E 100.5(3)
C3E O1E P1E 119.4(4)
C5F O2E P1E 122.6(4)
O3G P1G O1G 114.1(3)
O3G P1G O2G 112.9(3)
O1G P1G O2G 106.8(3)
O3G P1G C12G 117.6(4)
O1G P1G C12G 103.0(3)
O2G P1G C12G 101.0(3)
C3G O1G P1G 119.5(4)
C5H O2G P1G 121.6(5)
C3B O1B C12B 116.7(6)
C5C O2B C12B 118.0(5)
C3D O1D C12D 116.9(5)
C5A O2D C12D 116.8(5)
C3F O1F C12F 117.3(5)
C12F O2F C5G 115.8(5)
C3H O1H C12H 115.9(6)
C5E O2H C12H 116.8(6)
C6A C1A C2A 121.9(7)
C6A C1A H1A 119.1
C2A C1A H1A 119.1
C3A C2A C1A 116.2(7)
C3A C2A C8A 121.9(7)
C1A C2A C8A 121.9(7)
C2A C3A C4A 125.1(7)
C2A C3A O1A 118.3(7)
C4A C3A O1A 116.5(6)
C3A C4A C5A 115.5(6)
C3A C4A C7A 122.4(7)
C5A C4A C7A 122.0(7)
C4A C5A C6A 123.0(7)
C4A C5A O2D 117.3(6)
C6A C5A O2D 119.6(6)
C1A C6A C5A 118.2(7)
C1A C6A C8D 122.3(7)
C5A C6A C8D 119.4(6)
C4A C7A H7A1 109.5
C4A C7A H7A2 109.5
H7A1 C7A H7A2 109.5
C4A C7A H7A3 109.5
H7A1 C7A H7A3 109.5
H7A2 C7A H7A3 109.5
C2A C8A C6B 108.6(6)
C2A C8A C9A 115.1(7)
C6B C8A C9A 113.6(6)
C2A C8A H8A 106.3
C6B C8A H8A 106.3
C9A C8A H8A 106.3
C8A C9A C10A 114.4(7)
C8A C9A H9A1 108.7
C10A C9A H9A1 108.7
C8A C9A H9A2 108.7
C10A C9A H9A2 108.7
H9A1 C9A H9A2 107.6
C11A C10A C9A 114.2(7)
C11A C10A H10A 108.7
C9A C10A H10A 108.7
C11A C10A H10B 108.7
C9A C10A H10B 108.7
H10A C10A H10B 107.6
C10A C11A H11A 109.5
C10A C11A H11B 109.5
H11A C11A H11B 109.5
C10A C11A H11C 109.5
H11A C11A H11C 109.5
H11B C11A H11C 109.5
C17A C12A C13A 118.7(7)
C17A C12A P1A 124.8(6)
C13A C12A P1A 116.6(6)
C12A C13A C14A 119.9(7)
C12A C13A H13A 120.0
C14A C13A H13A 120.0
C15A C14A C13A 119.5(8)
C15A C14A H14A 120.3
C13A C14A H14A 120.3
C16A C15A C14A 120.5(8)
C16A C15A H15A 119.8
C14A C15A H15A 119.8
C17A C16A C15A 120.1(8)
C17A C16A H16A 119.9
C15A C16A H16A 119.9
C16A C17A C12A 121.3(8)
C16A C17A H17A 119.4
C12A C17A H17A 119.4
C2B C1B C6B 121.7(7)
C2B C1B H1B 119.2
C6B C1B H1B 119.2
C1B C2B C3B 119.0(7)
C1B C2B C8B 122.0(7)
C3B C2B C8B 118.9(7)
O1B C3B C2B 121.2(7)
O1B C3B C4B 117.3(7)
C2B C3B C4B 121.3(7)
C5B C4B C3B 117.1(7)
C5B C4B C7B 120.5(7)
C3B C4B C7B 122.4(7)
C6B C5B C4B 123.2(7)
C6B C5B O2A 119.3(6)
C4B C5B O2A 117.5(6)
C5B C6B C1B 117.6(7)
C5B C6B C8A 121.9(6)
C1B C6B C8A 120.4(6)
C4B C7B H7B1 109.5
C4B C7B H7B2 109.5
H7B1 C7B H7B2 109.5
C4B C7B H7B3 109.5
H7B1 C7B H7B3 109.5
H7B2 C7B H7B3 109.5
C9B C8B C6C 112.0(6)
C9B C8B C2B 113.1(6)
C6C C8B C2B 109.0(6)
C9B C8B H8B 107.5
C6C C8B H8B 107.5
C2B C8B H8B 107.5
C8B C9B C10B 113.0(6)
C8B C9B H9B1 109.0
C10B C9B H9B1 109.0
C8B C9B H9B2 109.0
C10B C9B H9B2 109.0
H9B1 C9B H9B2 107.8
C11B C10B C9B 111.7(7)
C11B C10B H10C 109.3
C9B C10B H10C 109.3
C11B C10B H10D 109.3
C9B C10B H10D 109.3
H10C C10B H10D 107.9
C10B C11B H11D 109.5
C10B C11B H11E 109.5
H11D C11B H11E 109.5
C10B C11B H11F 109.5
H11D C11B H11F 109.5
H11E C11B H11F 109.5
O1B C12B O2B 112.9(6)
O1B C12B H12A 109.0
O2B C12B H12A 109.0
O1B C12B H12B 109.0
O2B C12B H12B 109.0
H12A C12B H12B 107.8
C6C C1C C2C 121.2(7)
C6C C1C H1C 119.4
C2C C1C H1C 119.4
C3C C2C C1C 116.7(7)
C3C C2C C8C 120.4(7)
C1C C2C C8C 122.8(7)
C4C C3C C2C 125.0(7)
C4C C3C O1C 116.8(7)
C2C C3C O1C 118.1(7)
C3C C4C C5C 115.0(8)
C3C C4C C7C 122.4(7)
C5C C4C C7C 122.5(7)
C6C C5C C4C 123.0(8)
C6C C5C O2B 120.6(7)
C4C C5C O2B 116.4(7)
C5C C6C C1C 119.0(7)
C5C C6C C8B 118.0(7)
C1C C6C C8B 123.0(7)
C4C C7C H7C1 109.5
C4C C7C H7C2 109.5
H7C1 C7C H7C2 109.5
C4C C7C H7C3 109.5
H7C1 C7C H7C3 109.5
H7C2 C7C H7C3 109.5
C2C C8C C9C 114.9(7)
C2C C8C C6D 108.1(6)
C9C C8C C6D 113.7(7)
C2C C8C H8C 106.6
C9C C8C H8C 106.6
C6D C8C H8C 106.6
C8C C9C C10C 114.0(7)
C8C C9C H9C1 108.8
C10C C9C H9C1 108.8
C8C C9C H9C2 108.8
C10C C9C H9C2 108.8
H9C1 C9C H9C2 107.7
C11C C10C C9C 115.4(8)
C11C C10C H10E 108.4
C9C C10C H10E 108.4
C11C C10C H10F 108.4
C9C C10C H10F 108.4
H10E C10C H10F 107.5
C10C C11C H11G 109.5
C10C C11C H11H 109.5
H11G C11C H11H 109.5
C10C C11C H11I 109.5
H11G C11C H11I 109.5
H11H C11C H11I 109.5
C17C C12C C13C 119.5(7)
C17C C12C P1C 124.5(6)
C13C C12C P1C 115.8(6)
C14C C13C C12C 119.8(8)
C14C C13C H13C 120.1
C12C C13C H13C 120.1
C15C C14C C13C 119.9(9)
C15C C14C H14C 120.0
C13C C14C H14C 120.0
C16C C15C C14C 119.8(8)
C16C C15C H15C 120.1
C14C C15C H15C 120.1
C17C C16C C15C 120.1(8)
C17C C16C H16C 119.9
C15C C16C H16C 119.9
C16C C17C C12C 120.8(8)
C16C C17C H17C 119.6
C12C C17C H17C 119.6
C2D C1D C6D 122.0(7)
C2D C1D H1D 119.0
C6D C1D H1D 119.0
C3D C2D C1D 117.4(7)
C3D C2D C8D 122.3(7)
C1D C2D C8D 120.4(7)
C2D C3D O1D 119.9(7)
C2D C3D C4D 123.5(7)
O1D C3D C4D 116.5(7)
C5D C4D C3D 116.4(7)
C5D C4D C7D 120.3(7)
C3D C4D C7D 123.4(7)
C4D C5D C6D 123.3(7)
C4D C5D O2C 118.7(6)
C6D C5D O2C 118.0(6)
C5D C6D C1D 117.4(7)
C5D C6D C8C 122.5(7)
C1D C6D C8C 120.0(7)
C4D C7D H7D1 109.5
C4D C7D H7D2 109.5
H7D1 C7D H7D2 109.5
C4D C7D H7D3 109.5
H7D1 C7D H7D3 109.5
H7D2 C7D H7D3 109.5
C9D C8D C6A 112.9(6)
C9D C8D C2D 114.4(6)
C6A C8D C2D 107.6(6)
C9D C8D H8D 107.2
C6A C8D H8D 107.2
C2D C8D H8D 107.2
C8D C9D C10D 116.3(7)
C8D C9D H9D1 108.2
C10D C9D H9D1 108.2
C8D C9D H9D2 108.2
C10D C9D H9D2 108.2
H9D1 C9D H9D2 107.4
C11D C10D C9D 112.7(7)
C11D C10D H10G 109.0
C9D C10D H10G 109.0
C11D C10D H10H 109.0
C9D C10D H10H 109.0
H10G C10D H10H 107.8
C10D C11D H11J 109.5
C10D C11D H11K 109.5
H11J C11D H11K 109.5
C10D C11D H11L 109.5
H11J C11D H11L 109.5
H11K C11D H11L 109.5
O2D C12D O1D 110.9(6)
O2D C12D H12C 109.5
O1D C12D H12C 109.5
O2D C12D H12D 109.5
O1D C12D H12D 109.5
H12C C12D H12D 108.0
C2E C1E C6E 123.4(7)
C2E C1E H1E 118.3
C6E C1E H1E 118.3
C1E C2E C3E 116.1(6)
C1E C2E C8E 122.9(7)
C3E C2E C8E 120.9(6)
C4E C3E C2E 124.7(6)
C4E C3E O1E 116.7(6)
C2E C3E O1E 118.6(6)
C5E C4E C3E 116.3(7)
C5E C4E C7E 122.9(7)
C3E C4E C7E 120.7(7)
C4E C5E O2H 118.3(7)
C4E C5E C6E 122.3(7)
O2H C5E C6E 119.4(7)
C1E C6E C5E 117.1(7)
C1E C6E C8H 121.3(7)
C5E C6E C8H 121.5(7)
C4E C7E H7E1 109.5
C4E C7E H7E2 109.5
H7E1 C7E H7E2 109.5
C4E C7E H7E3 109.5
H7E1 C7E H7E3 109.5
H7E2 C7E H7E3 109.5
C2E C8E C6F 108.6(6)
C2E C8E C9E 112.2(6)
C6F C8E C9E 114.3(6)
C2E C8E H8E 107.1
C6F C8E H8E 107.1
C9E C8E H8E 107.1
C10E C9E C8E 112.8(6)
C10E C9E H9E1 109.0
C8E C9E H9E1 109.0
C10E C9E H9E2 109.0
C8E C9E H9E2 109.0
H9E1 C9E H9E2 107.8
C9E C10E C11E 114.3(7)
C9E C10E H10I 108.7
C11E C10E H10I 108.7
C9E C10E H10J 108.7
C11E C10E H10J 108.7
H10I C10E H10J 107.6
C10E C11E H11M 109.5
C10E C11E H11N 109.5
H11M C11E H11N 109.5
C10E C11E H11O 109.5
H11M C11E H11O 109.5
H11N C11E H11O 109.5
C13E C12E C17E 119.9(7)
C13E C12E P1E 122.4(6)
C17E C12E P1E 117.7(6)
C12E C13E C14E 118.2(8)
C12E C13E H13E 120.9
C14E C13E H13E 120.9
C15E C14E C13E 121.6(8)
C15E C14E H14E 119.2
C13E C14E H14E 119.2
C16E C15E C14E 119.6(8)
C16E C15E H15E 120.2
C14E C15E H15E 120.2
C15E C16E C17E 121.1(8)
C15E C16E H16E 119.5
C17E C16E H16E 119.5
C16E C17E C12E 119.6(8)
C16E C17E H17E 120.2
C12E C17E H17E 120.2
C6F C1F C2F 122.5(7)
C6F C1F H1F 118.8
C2F C1F H1F 118.8
C1F C2F C3F 117.4(6)
C1F C2F C8F 122.5(6)
C3F C2F C8F 120.1(6)
O1F C3F C4F 118.2(6)
O1F C3F C2F 119.3(6)
C4F C3F C2F 122.3(6)
C5F C4F C3F 117.0(6)
C5F C4F C7F 121.5(7)
C3F C4F C7F 121.6(7)
C4F C5F C6F 124.3(7)
C4F C5F O2E 117.4(6)
C6F C5F O2E 118.2(7)
C1F C6F C5F 116.6(7)
C1F C6F C8E 123.8(7)
C5F C6F C8E 119.5(7)
C4F C7F H7F1 109.5
C4F C7F H7F2 109.5
H7F1 C7F H7F2 109.5
C4F C7F H7F3 109.5
H7F1 C7F H7F3 109.5
H7F2 C7F H7F3 109.5
C9F C8F C2F 114.4(6)
C9F C8F C6G 114.2(6)
C2F C8F C6G 109.3(6)
C9F C8F H8F 106.1
C2F C8F H8F 106.1
C6G C8F H8F 106.1
C8F C9F C10F 114.8(6)
C8F C9F H9F1 108.6
C10F C9F H9F1 108.6
C8F C9F H9F2 108.6
C10F C9F H9F2 108.6
H9F1 C9F H9F2 107.5
C11F C10F C9F 114.7(7)
C11F C10F H10K 108.6
C9F C10F H10K 108.6
C11F C10F H10L 108.6
C9F C10F H10L 108.6
H10K C10F H10L 107.6
C10F C11F H11P 109.5
C10F C11F H11Q 109.5
H11P C11F H11Q 109.5
C10F C11F H11R 109.5
H11P C11F H11R 109.5
H11Q C11F H11R 109.5
O1F C12F O2F 112.8(6)
O1F C12F H12E 109.0
O2F C12F H12E 109.0
O1F C12F H12F 109.0
O2F C12F H12F 109.0
H12E C12F H12F 107.8
C6G C1G C2G 122.7(7)
C6G C1G H1G 118.7
C2G C1G H1G 118.7
C1G C2G C3G 116.1(6)
C1G C2G C8G 123.3(6)
C3G C2G C8G 120.5(6)
C4G C3G C2G 124.4(7)
C4G C3G O1G 117.0(6)
C2G C3G O1G 118.5(6)
C3G C4G C5G 116.1(7)
C3G C4G C7G 121.4(7)
C5G C4G C7G 122.5(7)
C4G C5G C6G 123.3(7)
C4G C5G O2F 116.4(6)
C6G C5G O2F 120.3(6)
C1G C6G C5G 117.3(7)
C1G C6G C8F 121.7(7)
C5G C6G C8F 120.9(7)
C4G C7G H7G1 109.5
C4G C7G H7G2 109.5
H7G1 C7G H7G2 109.5
C4G C7G H7G3 109.5
H7G1 C7G H7G3 109.5
H7G2 C7G H7G3 109.5
C2G C8G C6H 108.8(6)
C2G C8G C9G 113.0(7)
C6H C8G C9G 112.5(6)
C2G C8G H8G 107.4
C6H C8G H8G 107.4
C9G C8G H8G 107.4
C10G C9G C8G 112.9(7)
C10G C9G H9G1 109.0
C8G C9G H9G1 109.0
C10G C9G H9G2 109.0
C8G C9G H9G2 109.0
H9G1 C9G H9G2 107.8
C9G C10G C11G 112.6(8)
C9G C10G H10M 109.1
C11G C10G H10M 109.1
C9G C10G H10N 109.1
C11G C10G H10N 109.1
H10M C10G H10N 107.8
C10G C11G H11S 109.5
C10G C11G H11T 109.5
H11S C11G H11T 109.5
C10G C11G H11U 109.5
H11S C11G H11U 109.5
H11T C11G H11U 109.5
C13G C12G C17G 119.3(7)
C13G C12G P1G 122.9(6)
C17G C12G P1G 117.8(6)
C12G C13G C14G 118.7(8)
C12G C13G H13G 120.7
C14G C13G H13G 120.7
C15G C14G C13G 121.7(9)
C15G C14G H14G 119.2
C13G C14G H14G 119.2
C14G C15G C16G 119.4(9)
C14G C15G H15G 120.3
C16G C15G H15G 120.3
C15G C16G C17G 122.3(9)
C15G C16G H16G 118.9
C17G C16G H16G 118.9
C16G C17G C12G 118.7(8)
C16G C17G H17G 120.6
C12G C17G H17G 120.6
C6H C1H C2H 122.6(7)
C6H C1H H1H 118.7
C2H C1H H1H 118.7
C1H C2H C3H 117.4(7)
C1H C2H C8H 123.2(7)
C3H C2H C8H 119.4(7)
O1H C3H C4H 118.1(7)
O1H C3H C2H 119.5(7)
C4H C3H C2H 122.1(7)
C3H C4H C5H 117.0(7)
C3H C4H C7H 122.1(7)
C5H C4H C7H 120.8(7)
C4H C5H O2G 117.6(7)
C4H C5H C6H 123.3(7)
O2G C5H C6H 119.1(7)
C1H C6H C5H 117.4(7)
C1H C6H C8G 123.6(7)
C5H C6H C8G 118.8(7)
C4H C7H H7H1 109.5
C4H C7H H7H2 109.5
H7H1 C7H H7H2 109.5
C4H C7H H7H3 109.5
H7H1 C7H H7H3 109.5
H7H2 C7H H7H3 109.5
C2H C8H C6E 108.6(6)
C2H C8H C9H 113.1(6)
C6E C8H C9H 113.2(6)
C2H C8H H8H 107.2
C6E C8H H8H 107.2
C9H C8H H8H 107.2
C10H C9H C8H 112.3(6)
C10H C9H H9H1 109.1
C8H C9H H9H1 109.1
C10H C9H H9H2 109.1
C8H C9H H9H2 109.1
H9H1 C9H H9H2 107.9
C11H C10H C9H 115.3(7)
C11H C10H H10O 108.5
C9H C10H H10O 108.5
C11H C10H H10P 108.5
C9H C10H H10P 108.5
H10O C10H H10P 107.5
C10H C11H H11V 109.5
C10H C11H H11W 109.5
H11V C11H H11W 109.5
C10H C11H H11$ 109.5
H11V C11H H11$ 109.5
H11W C11H H11$ 109.5
O1H C12H O2H 115.3(7)
O1H C12H H12G 108.5
O2H C12H H12G 108.5
O1H C12H H12H 108.5
O2H C12H H12H 108.5
H12G C12H H12H 107.5

loop_
_geom_bond_atom_site_label_1
_geom_bond_atom_site_label_2
_geom_bond_distance
O1X C1X 1.164(10)
O2X C1X 1.391(12)
O2X H2X1 0.8400
O3X C2X 1.450(9)
O3X H3X 0.862(6)
C1X C2X 1.478(13)
C2X C3X 1.527(12)
C2X H2X 1.0000
C3X H3X1 0.9800
C3X H3X2 0.9800
C3X H3X3 0.9800
O1Y C1Y 1.152(12)
O2Y C1Y 1.364(12)
O2Y H2Y1 0.8400
O3Y C2Y 1.431(10)
O3Y H3Y 0.960(6)
C1Y C2Y 1.472(15)
C2Y C3Y 1.458(13)
C2Y H2Y 1.0000
C3Y H3Y1 0.9800
C3Y H3Y2 0.9800
C3Y H3Y3 0.9800
P1A O3A 1.463(6)
P1A O1A 1.580(5)
P1A O2A 1.588(5)
P1A C12A 1.772(7)
O1A C3A 1.439(8)
O2A C5B 1.409(8)
P1C O3C 1.465(6)
P1C O1C 1.585(5)
P1C O2C 1.588(5)
P1C C12C 1.792(7)
O1C C3C 1.423(8)
O2C C5D 1.416(8)
P1E O3E 1.471(5)
P1E O1E 1.589(5)
P1E O2E 1.588(5)
P1E C12E 1.766(8)
O1E C3E 1.439(8)
O2E C5F 1.413(8)
P1G O3G 1.472(5)
P1G O1G 1.593(5)
P1G O2G 1.598(5)
P1G C12G 1.769(7)
O1G C3G 1.419(8)
O2G C5H 1.400(8)
O1B C3B 1.376(9)
O1B C12B 1.408(9)
O2B C5C 1.410(9)
O2B C12B 1.421(9)
O1D C3D 1.389(8)
O1D C12D 1.445(9)
O2D C5A 1.399(8)
O2D C12D 1.437(9)
O1F C3F 1.389(8)
O1F C12F 1.407(9)
O2F C12F 1.411(9)
O2F C5G 1.422(8)
O1H C3H 1.374(9)
O1H C12H 1.388(9)
O2H C5E 1.394(8)
O2H C12H 1.409(9)
C1A C6A 1.373(10)
C1A C2A 1.410(9)
C1A H1A 0.9500
C2A C3A 1.375(10)
C2A C8A 1.509(10)
C3A C4A 1.383(10)
C4A C5A 1.388(9)
C4A C7A 1.522(10)
C5A C6A 1.389(10)
C6A C8D 1.535(10)
C7A H7A1 0.9800
C7A H7A2 0.9800
C7A H7A3 0.9800
C8A C6B 1.525(10)
C8A C9A 1.531(10)
C8A H8A 1.0000
C9A C10A 1.538(11)
C9A H9A1 0.9900
C9A H9A2 0.9900
C10A C11A 1.502(12)
C10A H10A 0.9900
C10A H10B 0.9900
C11A H11A 0.9800
C11A H11B 0.9800
C11A H11C 0.9800
C12A C17A 1.382(10)
C12A C13A 1.394(10)
C13A C14A 1.400(11)
C13A H13A 0.9500
C14A C15A 1.378(13)
C14A H14A 0.9500
C15A C16A 1.370(11)
C15A H15A 0.9500
C16A C17A 1.367(10)
C16A H16A 0.9500
C17A H17A 0.9500
C1B C2B 1.383(10)
C1B C6B 1.408(9)
C1B H1B 0.9500
C2B C3B 1.395(11)
C2B C8B 1.538(9)
C3B C4B 1.409(10)
C4B C5B 1.401(10)
C4B C7B 1.508(11)
C5B C6B 1.378(10)
C7B H7B1 0.9800
C7B H7B2 0.9800
C7B H7B3 0.9800
C8B C9B 1.532(10)
C8B C6C 1.534(10)
C8B H8B 1.0000
C9B C10B 1.542(10)
C9B H9B1 0.9900
C9B H9B2 0.9900
C10B C11B 1.457(11)
C10B H10C 0.9900
C10B H10D 0.9900
C11B H11D 0.9800
C11B H11E 0.9800
C11B H11F 0.9800
C12B H12A 0.9900
C12B H12B 0.9900
C1C C6C 1.388(10)
C1C C2C 1.396(10)
C1C H1C 0.9500
C2C C3C 1.391(11)
C2C C8C 1.510(11)
C3C C4C 1.381(11)
C4C C5C 1.406(11)
C4C C7C 1.521(11)
C5C C6C 1.377(11)
C7C H7C1 0.9800
C7C H7C2 0.9800
C7C H7C3 0.9800
C8C C9C 1.510(11)
C8C C6D 1.536(10)
C8C H8C 1.0000
C9C C10C 1.536(12)
C9C H9C1 0.9900
C9C H9C2 0.9900
C10C C11C 1.504(12)
C10C H10E 0.9900
C10C H10F 0.9900
C11C H11G 0.9800
C11C H11H 0.9800
C11C H11I 0.9800
C12C C17C 1.365(10)
C12C C13C 1.386(10)
C13C C14C 1.381(11)
C13C H13C 0.9500
C14C C15C 1.373(13)
C14C H14C 0.9500
C15C C16C 1.375(11)
C15C H15C 0.9500
C16C C17C 1.366(10)
C16C H16C 0.9500
C17C H17C 0.9500
C1D C2D 1.390(10)
C1D C6D 1.397(9)
C1D H1D 0.9500
C2D C3D 1.374(10)
C2D C8D 1.543(10)
C3D C4D 1.406(10)
C4D C5D 1.374(10)
C4D C7D 1.512(10)
C5D C6D 1.390(10)
C7D H7D1 0.9800
C7D H7D2 0.9800
C7D H7D3 0.9800
C8D C9D 1.511(10)
C8D H8D 1.0000
C9D C10D 1.529(10)
C9D H9D1 0.9900
C9D H9D2 0.9900
C10D C11D 1.470(12)
C10D H10G 0.9900
C10D H10H 0.9900
C11D H11J 0.9800
C11D H11K 0.9800
C11D H11L 0.9800
C12D H12C 0.9900
C12D H12D 0.9900
C1E C2E 1.372(9)
C1E C6E 1.392(10)
C1E H1E 0.9500
C2E C3E 1.398(10)
C2E C8E 1.521(9)
C3E C4E 1.387(10)
C4E C5E 1.383(10)
C4E C7E 1.504(10)
C5E C6E 1.420(10)
C6E C8H 1.523(9)
C7E H7E1 0.9800
C7E H7E2 0.9800
C7E H7E3 0.9800
C8E C6F 1.523(10)
C8E C9E 1.569(10)
C8E H8E 1.0000
C9E C10E 1.521(11)
C9E H9E1 0.9900
C9E H9E2 0.9900
C10E C11E 1.527(11)
C10E H10I 0.9900
C10E H10J 0.9900
C11E H11M 0.9800
C11E H11N 0.9800
C11E H11O 0.9800
C12E C13E 1.388(10)
C12E C17E 1.393(10)
C13E C14E 1.396(11)
C13E H13E 0.9500
C14E C15E 1.362(11)
C14E H14E 0.9500
C15E C16E 1.360(13)
C15E H15E 0.9500
C16E C17E 1.377(11)
C16E H16E 0.9500
C17E H17E 0.9500
C1F C6F 1.399(9)
C1F C2F 1.405(9)
C1F H1F 0.9500
C2F C3F 1.414(9)
C2F C8F 1.504(9)
C3F C4F 1.400(10)
C4F C5F 1.383(10)
C4F C7F 1.503(10)
C5F C6F 1.400(10)
C7F H7F1 0.9800
C7F H7F2 0.9800
C7F H7F3 0.9800
C8F C9F 1.500(10)
C8F C6G 1.516(9)
C8F H8F 1.0000
C9F C10F 1.514(10)
C9F H9F1 0.9900
C9F H9F2 0.9900
C10F C11F 1.473(10)
C10F H10K 0.9900
C10F H10L 0.9900
C11F H11P 0.9800
C11F H11Q 0.9800
C11F H11R 0.9800
C12F H12E 0.9900
C12F H12F 0.9900
C1G C6G 1.392(9)
C1G C2G 1.400(9)
C1G H1G 0.9500
C2G C3G 1.402(10)
C2G C8G 1.516(10)
C3G C4G 1.384(10)
C4G C5G 1.392(10)
C4G C7G 1.502(10)
C5G C6G 1.399(10)
C7G H7G1 0.9800
C7G H7G2 0.9800
C7G H7G3 0.9800
C8G C6H 1.522(10)
C8G C9G 1.572(10)
C8G H8G 1.0000
C9G C10G 1.532(11)
C9G H9G1 0.9900
C9G H9G2 0.9900
C10G C11G 1.543(12)
C10G H10M 0.9900
C10G H10N 0.9900
C11G H11S 0.9800
C11G H11T 0.9800
C11G H11U 0.9800
C12G C13G 1.393(11)
C12G C17G 1.397(11)
C13G C14G 1.393(11)
C13G H13G 0.9500
C14G C15G 1.345(11)
C14G H14G 0.9500
C15G C16G 1.354(13)
C15G H15G 0.9500
C16G C17G 1.374(11)
C16G H16G 0.9500
C17G H17G 0.9500
C1H C6H 1.382(10)
C1H C2H 1.401(10)
C1H H1H 0.9500
C2H C3H 1.424(11)
C2H C8H 1.516(10)
C3H C4H 1.394(10)
C4H C5H 1.399(11)
C4H C7H 1.498(11)
C5H C6H 1.406(10)
C7H H7H1 0.9800
C7H H7H2 0.9800
C7H H7H3 0.9800
C8H C9H 1.570(10)
C8H H8H 1.0000
C9H C10H 1.520(10)
C9H H9H1 0.9900
C9H H9H2 0.9900
C10H C11H 1.491(12)
C10H H10O 0.9900
C10H H10P 0.9900
C11H H11V 0.9800
C11H H11W 0.9800
C11H H11$ 0.9800
C12H H12G 0.9900
C12H H12H 0.9900
